data_7224746
loop_
_publ_author_name
'Kang, Li'
'Wei, Zhixian'
'Song, Jiang-Feng'
'Qu, Yuanyuan'
'Wang, Yale'

_publ_section_title
;
 Two new energetic coordination compounds based on Tetrazole-1-acetic
 acid: Syntheses, crystal structures and their synergistic catalytic
 effect for thermal decomposition of ammonium perchlorate
;
_journal_name_full 'RSC Adv.'
_journal_paper_doi 10.1039/C6RA02034H
_journal_year 2016
_chemical_formula_sum 'C18 H22 Fe3 N25 O19'
_chemical_formula_weight 1060.16
_chemical_name_systematic
; 
 ? 
;
_space_group_IT_number 15
_symmetry_cell_setting monoclinic
_symmetry_space_group_name_Hall '-C 2yc'
_symmetry_space_group_name_H-M 'C 1 2/c 1'
_atom_sites_solution_hydrogens geom
_atom_sites_solution_primary direct
_atom_sites_solution_secondary difmap
_audit_creation_method SHELXL-97
_audit_update_record
;
2015-08-17 deposited with the CCDC.
2016-03-28 downloaded from the CCDC.
;
_cell_angle_alpha 90.00
_cell_angle_beta 102.087(3)
_cell_angle_gamma 90.00
_cell_formula_units_Z 4
_cell_length_a 12.0154(13)
_cell_length_b 20.745(2)
_cell_length_c 16.311(2)
_cell_measurement_reflns_used 4565
_cell_measurement_temperature 293(2)
_cell_measurement_theta_max 27.54
_cell_measurement_theta_min 1.96
_cell_volume 3975.5(8)
_computing_cell_refinement 'Bruker XSCANS'
_computing_data_collection 'Bruker XSCANS'
_computing_data_reduction 'Bruker SHELXTL'
_computing_molecular_graphics 'Bruker SHELXTL'
_computing_publication_material 'Bruker SHELXTL'
_computing_structure_refinement 'SHELXL-97 (Sheldrick, 1997)'
_computing_structure_solution 'SHELXS-97 (Sheldrick, 1990)'
_diffrn_ambient_temperature 293(2)
_diffrn_measured_fraction_theta_full 0.994
_diffrn_measured_fraction_theta_max 0.994
_diffrn_measurement_device_type 'CCD area detector'
_diffrn_measurement_method 'phi and omega scans'
_diffrn_radiation_monochromator graphite
_diffrn_radiation_source 'fine-focus sealed tube'
_diffrn_radiation_type MoK\a
_diffrn_radiation_wavelength 0.71073
_diffrn_reflns_av_R_equivalents 0.0469
_diffrn_reflns_av_sigmaI/netI 0.0486
_diffrn_reflns_limit_h_max 15
_diffrn_reflns_limit_h_min -15
_diffrn_reflns_limit_k_max 26
_diffrn_reflns_limit_k_min -22
_diffrn_reflns_limit_l_max 21
_diffrn_reflns_limit_l_min -21
_diffrn_reflns_number 18716
_diffrn_reflns_theta_full 27.54
_diffrn_reflns_theta_max 27.54
_diffrn_reflns_theta_min 1.96
_exptl_absorpt_coefficient_mu 1.187
_exptl_absorpt_correction_T_max 0.7886
_exptl_absorpt_correction_T_min 0.6814
_exptl_absorpt_correction_type Empircal
_exptl_crystal_colour Block
_exptl_crystal_density_diffrn 1.771
_exptl_crystal_density_method 'not measured'
_exptl_crystal_description Red
_exptl_crystal_F_000 2140
_exptl_crystal_size_max 0.35
_exptl_crystal_size_mid 0.30
_exptl_crystal_size_min 0.21
_refine_diff_density_max 1.027
_refine_diff_density_min -1.002
_refine_diff_density_rms 0.289
_refine_ls_extinction_method none
_refine_ls_goodness_of_fit_ref 1.107
_refine_ls_hydrogen_treatment mixed
_refine_ls_matrix_type full
_refine_ls_number_parameters 293
_refine_ls_number_reflns 4565
_refine_ls_number_restraints 0
_refine_ls_restrained_S_all 1.107
_refine_ls_R_factor_all 0.0767
_refine_ls_R_factor_gt 0.0499
_refine_ls_shift/su_max 0.001
_refine_ls_shift/su_mean 0.000
_refine_ls_structure_factor_coef Fsqd
_refine_ls_weighting_details 'calc w=1/[\s^2^(Fo^2^)+(0.0877P)^2^+6.6874P] where P=(Fo^2^+2Fc^2^)/3'
_refine_ls_weighting_scheme calc
_refine_ls_wR_factor_gt 0.1373
_refine_ls_wR_factor_ref 0.1597
_reflns_number_gt 3453
_reflns_number_total 4565
_reflns_threshold_expression >2sigma(I)
_cod_data_source_file c6ra02034h2.cif
_cod_data_source_block s
_cod_depositor_comments
;
The following automatic conversions were performed:

'_symmetry_cell_setting' value 'Monoclinic' changed to 'monoclinic'
according to
/usr/data/users/saulius/crontab/automatic-downloads/rss-feeds/RSC/lib/dictionaries/cif_core.dic
dictionary named 'cif_core.dic' version 2.4.2 from 2011-04-26.

Automatic conversion script
Id: cif_fix_values 4268 2015-11-12 08:31:59Z antanas 
;
_cod_original_cell_volume 3975.4(8)
_cod_original_sg_symbol_H-M C2/c
_cod_database_code 7224746
_audit_block_doi 10.5517/cc1jmnd6

loop_
_symmetry_equiv_pos_as_xyz
'x, y, z'
'-x, y, -z+1/2'
'x+1/2, y+1/2, z'
'-x+1/2, y+1/2, -z+1/2'
'-x, -y, -z'
'x, -y, z-1/2'
'-x+1/2, -y+1/2, -z'
'x+1/2, -y+1/2, z-1/2'

loop_
_atom_site_label
_atom_site_type_symbol
_atom_site_fract_x
_atom_site_fract_y
_atom_site_fract_z
_atom_site_U_iso_or_equiv
_atom_site_adp_type
_atom_site_occupancy
_atom_site_symmetry_multiplicity
_atom_site_calc_flag
_atom_site_refinement_flags
O10 O 0.5840(7) 0.9789(4) 0.2855(5) 0.152(3) Uiso 1 1 d .
N13 N 0.5000 0.9511(5) 0.2500 0.099(3) Uiso 1 2 d S
O11 O 0.5000 0.8900(3) 0.2500 0.0874(19) Uiso 1 2 d S
O7 O 0.5000 0.44814(17) 0.2500 0.0344(9) Uani 1 2 d S
O8 O 0.5000 0.63692(14) 0.2500 0.0214(7) Uani 1 2 d S
Fe1 Fe 0.5000 0.54544(3) 0.2500 0.02131(19) Uani 1 2 d S
Fe2 Fe 0.61596(4) 0.68408(2) 0.21040(3) 0.02242(17) Uani 1 1 d .
O3 O 0.7405(2) 0.62489(12) 0.26872(17) 0.0324(6) Uani 1 1 d .
O2 O 0.5138(2) 0.74821(13) 0.14060(19) 0.0385(7) Uani 1 1 d .
O6 O 0.5599(2) 0.53321(11) 0.14285(16) 0.0304(6) Uani 1 1 d .
O5 O 0.6139(2) 0.63020(11) 0.10671(16) 0.0312(6) Uani 1 1 d .
C9 C 0.7417(3) 0.57997(17) 0.3197(2) 0.0264(7) Uani 1 1 d .
C6 C 0.6016(3) 0.57101(17) 0.0980(2) 0.0264(8) Uani 1 1 d .
N5 N 0.7080(3) 0.58190(15) -0.0163(2) 0.0316(7) Uani 1 1 d .
N1 N 0.2624(3) 0.84565(17) 0.1025(2) 0.0385(8) Uani 1 1 d .
C3 C 0.4167(3) 0.76654(17) 0.1448(2) 0.0293(8) Uani 1 1 d .
N6 N 0.8143(3) 0.56528(17) -0.0209(2) 0.0425(9) Uani 1 1 d .
N9 N 0.9345(3) 0.61938(17) 0.3806(2) 0.0377(8) Uani 1 1 d .
N4 N 0.1262(4) 0.88272(17) 0.1545(3) 0.0502(10) Uani 1 1 d .
C2 C 0.3708(4) 0.8213(2) 0.0881(3) 0.0415(10) Uani 1 1 d .
H2A H 0.4259 0.8561 0.0965 0.050 Uiso 1 1 calc R
H2B H 0.3607 0.8072 0.0303 0.050 Uiso 1 1 calc R
N8 N 0.7709(3) 0.65610(19) -0.0846(3) 0.0505(10) Uani 1 1 d .
C7 C 0.9207(3) 0.67966(19) 0.4043(2) 0.0337(9) Uani 1 1 d .
H7A H 0.8602 0.6951 0.4261 0.040 Uiso 1 1 calc R
C5 C 0.6406(4) 0.53979(18) 0.0254(3) 0.0395(10) Uani 1 1 d .
H5A H 0.6854 0.5019 0.0456 0.047 Uiso 1 1 calc R
H5B H 0.5743 0.5256 -0.0153 0.047 Uiso 1 1 calc R
N10 N 1.0309(4) 0.6164(2) 0.3516(3) 0.0618(12) Uani 1 1 d .
N7 N 0.8516(3) 0.61039(19) -0.0622(3) 0.0495(10) Uani 1 1 d .
C8 C 0.8513(4) 0.5691(2) 0.3840(3) 0.0443(11) Uani 1 1 d .
H8A H 0.8346 0.5681 0.4396 0.053 Uiso 1 1 calc R
H8B H 0.8832 0.5277 0.3738 0.053 Uiso 1 1 calc R
N11 N 1.0760(3) 0.67410(19) 0.3588(3) 0.0482(10) Uani 1 1 d .
N3 N 0.0925(4) 0.8759(2) 0.0710(3) 0.0613(12) Uani 1 1 d .
C4 C 0.6834(4) 0.6375(2) -0.0552(3) 0.0446(11) Uani 1 1 d .
H4 H 0.6149 0.6596 -0.0606 0.054 Uiso 1 1 calc R
N12 N 1.0053(3) 0.7127(2) 0.3918(3) 0.0529(10) Uani 1 1 d .
N2 N 0.1734(3) 0.8529(2) 0.0391(3) 0.0565(11) Uani 1 1 d .
C1 C 0.2314(4) 0.8643(2) 0.1716(3) 0.0498(12) Uani 1 1 d .
H1 H 0.2782 0.8642 0.2248 0.060 Uiso 1 1 calc R
O4 O 0.6619(2) 0.54227(12) 0.32298(18) 0.0333(6) Uani 1 1 d .
O1 O 0.3567(3) 0.74451(14) 0.19135(19) 0.0421(7) Uani 1 1 d .
O9 O 0.7435(2) 0.73335(14) 0.1776(2) 0.0338(7) Uani 1 1 d .
H5 H 0.728(4) 0.7548(19) 0.150(3) 0.018(12) Uiso 1 1 d .
H2 H 0.548(4) 0.423(2) 0.229(3) 0.055(14) Uiso 1 1 d .

loop_
_atom_site_aniso_label
_atom_site_aniso_U_11
_atom_site_aniso_U_22
_atom_site_aniso_U_33
_atom_site_aniso_U_23
_atom_site_aniso_U_13
_atom_site_aniso_U_12
O7 0.035(2) 0.0181(17) 0.058(3) 0.000 0.029(2) 0.000
O8 0.0161(17) 0.0171(15) 0.0340(18) 0.000 0.0121(14) 0.000
Fe1 0.0156(4) 0.0177(3) 0.0337(4) 0.000 0.0122(3) 0.000
Fe2 0.0172(3) 0.0180(3) 0.0354(3) 0.00141(19) 0.0130(2) 0.00058(18)
O3 0.0183(14) 0.0333(14) 0.0467(16) 0.0119(12) 0.0093(11) 0.0011(11)
O2 0.0262(15) 0.0384(15) 0.0566(17) 0.0175(13) 0.0218(13) 0.0141(12)
O6 0.0330(16) 0.0238(12) 0.0417(15) 0.0001(11) 0.0240(12) -0.0024(11)
O5 0.0396(16) 0.0245(12) 0.0344(14) -0.0008(11) 0.0190(12) -0.0022(11)
C9 0.0193(18) 0.0250(17) 0.0367(19) 0.0040(15) 0.0099(15) 0.0002(14)
C6 0.0209(19) 0.0276(17) 0.0328(19) 0.0003(15) 0.0102(15) 0.0005(14)
N5 0.0323(19) 0.0327(16) 0.0353(17) -0.0027(14) 0.0197(14) -0.0051(14)
N1 0.033(2) 0.0411(18) 0.046(2) 0.0148(16) 0.0179(16) 0.0190(15)
C3 0.028(2) 0.0275(17) 0.0346(19) 0.0011(15) 0.0124(16) 0.0038(15)
N6 0.040(2) 0.0375(18) 0.057(2) 0.0033(17) 0.0270(18) 0.0038(16)
N9 0.0224(18) 0.051(2) 0.0390(18) 0.0100(16) 0.0043(14) -0.0083(15)
N4 0.047(2) 0.0381(19) 0.074(3) 0.0089(19) 0.032(2) 0.0191(18)
C2 0.036(2) 0.049(2) 0.047(2) 0.017(2) 0.0244(19) 0.0201(19)
N8 0.040(2) 0.051(2) 0.068(3) 0.024(2) 0.0276(19) 0.0037(18)
C7 0.024(2) 0.043(2) 0.040(2) -0.0095(17) 0.0208(17) -0.0093(17)
C5 0.051(3) 0.0285(19) 0.048(2) -0.0082(17) 0.032(2) -0.0141(18)
N10 0.040(3) 0.074(3) 0.071(3) 0.005(2) 0.010(2) -0.009(2)
N7 0.038(2) 0.048(2) 0.071(3) 0.0073(19) 0.031(2) 0.0019(17)
C8 0.027(2) 0.052(2) 0.050(3) 0.024(2) -0.0009(18) -0.0132(19)
N11 0.035(2) 0.051(2) 0.064(2) -0.0059(19) 0.0231(18) -0.0174(17)
N3 0.034(2) 0.072(3) 0.079(3) -0.003(2) 0.014(2) 0.020(2)
C4 0.030(2) 0.045(2) 0.064(3) 0.019(2) 0.021(2) 0.0076(19)
N12 0.046(2) 0.053(2) 0.066(3) -0.016(2) 0.027(2) -0.0171(19)
N2 0.038(2) 0.076(3) 0.056(2) 0.006(2) 0.0117(19) 0.022(2)
C1 0.049(3) 0.056(3) 0.049(3) 0.006(2) 0.020(2) 0.026(2)
O4 0.0215(14) 0.0288(13) 0.0495(16) 0.0098(12) 0.0068(12) -0.0035(11)
O1 0.0334(16) 0.0451(16) 0.0555(18) 0.0229(14) 0.0268(14) 0.0188(13)
O9 0.0238(15) 0.0278(14) 0.0550(19) 0.0125(14) 0.0200(13) 0.0008(12)

loop_
_atom_type_symbol
_atom_type_description
_atom_type_scat_dispersion_real
_atom_type_scat_dispersion_imag
_atom_type_scat_source
C C 0.0033 0.0016 'International Tables Vol C Tables 4.2.6.8 and 6.1.1.4'
H H 0.0000 0.0000 'International Tables Vol C Tables 4.2.6.8 and 6.1.1.4'
N N 0.0061 0.0033 'International Tables Vol C Tables 4.2.6.8 and 6.1.1.4'
O O 0.0106 0.0060 'International Tables Vol C Tables 4.2.6.8 and 6.1.1.4'
Fe Fe 0.3463 0.8444 'International Tables Vol C Tables 4.2.6.8 and 6.1.1.4'

loop_
_geom_angle_atom_site_label_1
_geom_angle_atom_site_label_2
_geom_angle_atom_site_label_3
_geom_angle
_geom_angle_site_symmetry_1
_geom_angle_site_symmetry_3
O10 N13 O10 122.6(12) . 2_655
O10 N13 O11 118.7(6) . .
O10 N13 O11 118.7(6) 2_655 .
Fe1 O8 Fe2 120.61(8) . 2_655
Fe1 O8 Fe2 120.61(8) . .
Fe2 O8 Fe2 118.79(15) 2_655 .
O8 Fe1 O7 180.000(1) . .
O8 Fe1 O6 97.14(7) . 2_655
O7 Fe1 O6 82.86(7) . 2_655
O8 Fe1 O6 97.14(7) . .
O7 Fe1 O6 82.86(7) . .
O6 Fe1 O6 165.71(14) 2_655 .
O8 Fe1 O4 91.83(7) . 2_655
O7 Fe1 O4 88.17(7) . 2_655
O6 Fe1 O4 91.78(11) 2_655 2_655
O6 Fe1 O4 87.77(11) . 2_655
O8 Fe1 O4 91.83(7) . .
O7 Fe1 O4 88.17(7) . .
O6 Fe1 O4 87.77(11) 2_655 .
O6 Fe1 O4 91.78(11) . .
O4 Fe1 O4 176.34(14) 2_655 .
O8 Fe2 O2 97.40(10) . .
O8 Fe2 O9 175.86(11) . .
O2 Fe2 O9 85.47(12) . .
O8 Fe2 O1 93.37(10) . 2_655
O2 Fe2 O1 91.00(13) . 2_655
O9 Fe2 O1 83.57(12) . 2_655
O8 Fe2 O3 92.89(9) . .
O2 Fe2 O3 169.32(11) . .
O9 Fe2 O3 84.42(12) . .
O1 Fe2 O3 91.28(13) 2_655 .
O8 Fe2 O5 96.71(9) . .
O2 Fe2 O5 89.59(12) . .
O9 Fe2 O5 86.27(12) . .
O1 Fe2 O5 169.75(11) 2_655 .
O3 Fe2 O5 86.32(11) . .
C9 O3 Fe2 132.4(2) . .
C3 O2 Fe2 130.1(2) . .
C6 O6 Fe1 132.9(2) . .
C6 O5 Fe2 128.5(2) . .
O3 C9 O4 126.5(3) . .
O3 C9 C8 117.3(3) . .
O4 C9 C8 116.2(3) . .
O5 C6 O6 127.5(3) . .
O5 C6 C5 117.7(3) . .
O6 C6 C5 114.8(3) . .
C4 N5 N6 108.6(3) . .
C4 N5 C5 131.2(4) . .
N6 N5 C5 120.2(3) . .
C1 N1 N2 107.9(4) . .
C1 N1 C2 131.4(4) . .
N2 N1 C2 120.7(4) . .
O1 C3 O2 126.5(3) . .
O1 C3 C2 118.2(3) . .
O2 C3 C2 115.3(3) . .
N7 N6 N5 106.4(3) . .
C7 N9 N10 108.4(4) . .
C7 N9 C8 122.4(4) . .
N10 N9 C8 129.2(4) . .
C1 N4 N3 105.1(4) . .
N1 C2 C3 112.8(3) . .
C4 N8 N7 106.3(4) . .
N12 C7 N9 107.8(3) . .
N5 C5 C6 113.9(3) . .
N11 N10 N9 107.3(4) . .
N6 N7 N8 110.1(3) . .
N9 C8 C9 111.8(3) . .
N10 N11 N12 107.0(4) . .
N2 N3 N4 110.8(4) . .
N8 C4 N5 108.6(4) . .
C7 N12 N11 109.4(4) . .
N3 N2 N1 106.2(4) . .
N4 C1 N1 110.0(5) . .
C9 O4 Fe1 126.7(2) . .
C3 O1 Fe2 134.5(3) . 2_655

loop_
_geom_bond_atom_site_label_1
_geom_bond_atom_site_label_2
_geom_bond_distance
_geom_bond_site_symmetry_2
O10 N13 1.200(8) .
N13 O10 1.200(8) 2_655
N13 O11 1.269(10) .
O7 Fe1 2.018(3) .
O8 Fe1 1.898(3) .
O8 Fe2 1.9216(16) 2_655
O8 Fe2 1.9216(16) .
Fe1 O6 2.041(2) 2_655
Fe1 O6 2.041(2) .
Fe1 O4 2.058(3) 2_655
Fe1 O4 2.058(3) .
Fe2 O2 1.997(3) .
Fe2 O9 2.006(3) .
Fe2 O1 2.007(3) 2_655
Fe2 O3 2.014(3) .
Fe2 O5 2.023(2) .
O3 C9 1.247(4) .
O2 C3 1.243(5) .
O6 C6 1.246(4) .
O5 C6 1.241(4) .
C9 O4 1.248(4) .
C9 C8 1.518(6) .
C6 C5 1.509(5) .
N5 C4 1.319(5) .
N5 N6 1.340(5) .
N5 C5 1.453(5) .
N1 C1 1.316(6) .
N1 N2 1.331(5) .
N1 C2 1.462(5) .
C3 O1 1.239(5) .
C3 C2 1.496(5) .
N6 N7 1.287(5) .
N9 C7 1.329(5) .
N9 N10 1.341(5) .
N9 C8 1.453(5) .
N4 C1 1.293(6) .
N4 N3 1.345(6) .
N8 C4 1.303(5) .
N8 N7 1.351(5) .
C7 N12 1.277(5) .
N10 N11 1.310(6) .
N11 N12 1.357(5) .
N3 N2 1.288(6) .
O1 Fe2 2.007(3) 2_655
